data_7708421
loop_
_publ_author_name
'Ondrej, Barta'
'Cisarova, Ivana'
'\<St\<epni\<cka, Petr'

_publ_section_title
;
 The protonation state governs the coordination of phosphinoferrocene
 guanidines
;
_journal_name_full 'Dalton Transactions'
_journal_paper_doi 10.1039/D1DT02884G
_journal_year 2021
_chemical_formula_moiety 'C36 H38 Br Fe N4 P Pd, C H Cl3'
_chemical_formula_sum 'C37 H39 Br Cl3 Fe N4 P Pd'
_chemical_formula_weight 919.20
_space_group_crystal_system triclinic
_space_group_IT_number 2
_space_group_name_Hall '-P 1'
_space_group_name_H-M_alt 'P -1'
_atom_sites_solution_hydrogens mixed
_atom_sites_solution_primary direct
_atom_sites_solution_secondary difmap
_audit_creation_method SHELXL-2017/1
_audit_update_record
;
2021-08-25 deposited with the CCDC.	2021-09-24 downloaded from the CCDC.
;
_cell_angle_alpha 88.8870(10)
_cell_angle_beta 84.124(2)
_cell_angle_gamma 86.8110(10)
_cell_formula_units_Z 2
_cell_length_a 11.4217(5)
_cell_length_b 12.2753(5)
_cell_length_c 13.5820(6)
_cell_measurement_reflns_used 9686
_cell_measurement_temperature 120(2)
_cell_measurement_theta_max 27.48
_cell_measurement_theta_min 2.26
_cell_volume 1891.14(14)
_computing_cell_refinement 'SAINT V8.40A (Bruker Nano, Inc., 2019)'
_computing_data_collection 'Bruker Instrument Service vV6.2.12'
_computing_data_reduction 'SAINT V8.40A (Bruker Nano, Inc., 2019)'
_computing_molecular_graphics 'PLATON (Spek, 2017)'
_computing_publication_material 'PLATON (Spek, 2017)'
_computing_structure_refinement 'SHELXL-2017/1 (Sheldrick, 2017)'
_computing_structure_solution 'SHELXT 2014/5 (Sheldrick, 2014)'
_diffrn_ambient_temperature 120(2)
_diffrn_measured_fraction_theta_full 0.998
_diffrn_measured_fraction_theta_max 0.997
_diffrn_measurement_device_type 'Bruker D8 VENTURE Kappa Duo with PHOTON III'
_diffrn_measurement_method '\f and \w scans'
_diffrn_radiation_monochromator 'Quazar Mo multilayer optic'
_diffrn_radiation_source 'I\mS micro-focus sealed tube'
_diffrn_radiation_type MoK\a
_diffrn_radiation_wavelength 0.71073
_diffrn_reflns_av_R_equivalents 0.0191
_diffrn_reflns_av_unetI/netI 0.0155
_diffrn_reflns_Laue_measured_fraction_full 0.998
_diffrn_reflns_Laue_measured_fraction_max 0.997
_diffrn_reflns_limit_h_max 14
_diffrn_reflns_limit_h_min -14
_diffrn_reflns_limit_k_max 13
_diffrn_reflns_limit_k_min -15
_diffrn_reflns_limit_l_max 17
_diffrn_reflns_limit_l_min -17
_diffrn_reflns_number 41596
_diffrn_reflns_point_group_measured_fraction_full 0.998
_diffrn_reflns_point_group_measured_fraction_max 0.997
_diffrn_reflns_theta_full 25.242
_diffrn_reflns_theta_max 27.479
_diffrn_reflns_theta_min 2.259
_exptl_absorpt_coefficient_mu 2.202
_exptl_absorpt_correction_T_max 0.80
_exptl_absorpt_correction_T_min 0.62
_exptl_absorpt_correction_type multi-scan
_exptl_absorpt_process_details 'SADABS-2016/2 - Bruker AXS'
_exptl_crystal_colour orange
_exptl_crystal_density_diffrn 1.614
_exptl_crystal_description prism
_exptl_crystal_F_000 924
_exptl_crystal_size_max 0.46
_exptl_crystal_size_mid 0.12
_exptl_crystal_size_min 0.11
_refine_diff_density_max 0.629
_refine_diff_density_min -1.133
_refine_diff_density_rms 0.087
_refine_ls_extinction_method none
_refine_ls_goodness_of_fit_ref 1.044
_refine_ls_hydrogen_treatment constr
_refine_ls_matrix_type full
_refine_ls_number_parameters 441
_refine_ls_number_reflns 8639
_refine_ls_number_restraints 0
_refine_ls_restrained_S_all 1.044
_refine_ls_R_factor_all 0.0259
_refine_ls_R_factor_gt 0.0249
_refine_ls_shift/su_max 0.001
_refine_ls_shift/su_mean 0.000
_refine_ls_structure_factor_coef Fsqd
_refine_ls_weighting_details 'w=1/[\s^2^(Fo^2^)+(0.0349P)^2^+3.2403P] where P=(Fo^2^+2Fc^2^)/3'
_refine_ls_weighting_scheme calc
_refine_ls_wR_factor_gt 0.0707
_refine_ls_wR_factor_ref 0.0714
_reflns_Friedel_coverage 0.000
_reflns_number_gt 8344
_reflns_number_total 8639
_reflns_threshold_expression 'I > 2\s(I)'
_cod_data_source_file d1dt02884g2.cif
_cod_data_source_block ob445
_cod_database_code 7708421
_shelx_shelxl_version_number 2017/1
_shelx_space_group_comment
;
The symmetry employed for this shelxl refinement is uniquely defined
by the following loop, which should always be used as a source of
symmetry information in preference to the above space-group names.
They are only intended as comments.
;
_shelx_estimated_absorpt_t_min 0.431
_shelx_estimated_absorpt_t_max 0.794

loop_
_space_group_symop_operation_xyz
'x, y, z'
'-x, -y, -z'

loop_
_atom_site_label
_atom_site_type_symbol
_atom_site_fract_x
_atom_site_fract_y
_atom_site_fract_z
_atom_site_U_iso_or_equiv
_atom_site_adp_type
_atom_site_occupancy
_atom_site_site_symmetry_order
_atom_site_calc_flag
_atom_site_refinement_flags_posn
_atom_site_refinement_flags_adp
_atom_site_refinement_flags_occupancy
_atom_site_disorder_assembly
_atom_site_disorder_group
Pd Pd 0.37021(2) 0.25867(2) 0.66897(2) 0.01098(5) Uani 1 1 d . . . . .
Br Br 0.56865(2) 0.19006(2) 0.59586(2) 0.01616(6) Uani 1 1 d . . . . .
Fe Fe 0.24394(3) 0.49454(2) 0.52254(2) 0.01349(7) Uani 1 1 d . . . . .
P P 0.20595(4) 0.35133(4) 0.73676(4) 0.01180(10) Uani 1 1 d . . . . .
N1 N 0.30743(15) 0.24382(13) 0.52462(12) 0.0125(3) Uani 1 1 d . . . . .
N2 N 0.32074(17) 0.05408(14) 0.50812(13) 0.0176(4) Uani 1 1 d . . . . .
H2N H 0.352004 0.003616 0.470781 0.021 Uiso 1 1 d R U . . .
N3 N 0.35033(16) 0.16176(14) 0.36893(13) 0.0160(3) Uani 1 1 d . . . . .
H3N H 0.360075 0.230211 0.345421 0.019 Uiso 1 1 d R U . . .
N4 N 0.6338(3) 0.2728(2) 1.14266(19) 0.0462(7) Uani 1 1 d . . . . .
C1 C 0.19520(18) 0.47838(16) 0.66973(15) 0.0147(4) Uani 1 1 d . . . . .
C2 C 0.0978(2) 0.52331(18) 0.62046(17) 0.0200(4) Uani 1 1 d . . . . .
H2 H 0.023602 0.492282 0.619384 0.024 Uiso 1 1 calc R U . . .
C3 C 0.1326(2) 0.62313(18) 0.57331(18) 0.0234(5) Uani 1 1 d . . . . .
H3 H 0.085337 0.669927 0.535066 0.028 Uiso 1 1 calc R U . . .
C4 C 0.2495(2) 0.64059(18) 0.59320(17) 0.0227(5) Uani 1 1 d . . . . .
H4 H 0.293667 0.701272 0.570970 0.027 Uiso 1 1 calc R U . . .
C5 C 0.2893(2) 0.55189(17) 0.65201(16) 0.0177(4) Uani 1 1 d . . . . .
H5 H 0.364741 0.542654 0.675550 0.021 Uiso 1 1 calc R U . . .
C6 C 0.30134(18) 0.34378(16) 0.47003(14) 0.0130(4) Uani 1 1 d . . . . .
C7 C 0.20395(19) 0.38661(17) 0.41977(16) 0.0173(4) Uani 1 1 d . . . . .
H7 H 0.130698 0.354020 0.417954 0.021 Uiso 1 1 calc R U . . .
C8 C 0.2369(2) 0.48710(18) 0.37294(16) 0.0206(4) Uani 1 1 d . . . . .
H8 H 0.189332 0.532905 0.334112 0.025 Uiso 1 1 calc R U . . .
C9 C 0.3530(2) 0.50686(18) 0.39434(16) 0.0194(4) Uani 1 1 d . . . . .
H9 H 0.396202 0.568400 0.372870 0.023 Uiso 1 1 calc R U . . .
C10 C 0.39340(19) 0.41812(17) 0.45373(15) 0.0158(4) Uani 1 1 d . . . . .
H10 H 0.468453 0.409933 0.478158 0.019 Uiso 1 1 calc R U . . .
C11 C 0.06228(18) 0.29506(16) 0.72987(15) 0.0148(4) Uani 1 1 d . . . . .
C12 C -0.02920(19) 0.31354(19) 0.80499(16) 0.0200(4) Uani 1 1 d . . . . .
H12 H -0.016409 0.354361 0.861264 0.024 Uiso 1 1 calc R U . . .
C13 C -0.1392(2) 0.2723(2) 0.79776(18) 0.0247(5) Uani 1 1 d . . . . .
H13 H -0.201026 0.285399 0.849140 0.030 Uiso 1 1 calc R U . . .
C14 C -0.1590(2) 0.2126(2) 0.71637(18) 0.0236(5) Uani 1 1 d . . . . .
H14 H -0.233985 0.184365 0.711820 0.028 Uiso 1 1 calc R U . . .
C15 C -0.0684(2) 0.19428(19) 0.64138(17) 0.0222(4) Uani 1 1 d . . . . .
H15 H -0.081644 0.153339 0.585298 0.027 Uiso 1 1 calc R U . . .
C16 C 0.04168(19) 0.23535(18) 0.64764(16) 0.0178(4) Uani 1 1 d . . . . .
H16 H 0.102986 0.222684 0.595737 0.021 Uiso 1 1 calc R U . . .
C17 C 0.19822(18) 0.39084(17) 0.86578(15) 0.0149(4) Uani 1 1 d . . . . .
C18 C 0.1988(2) 0.30916(19) 0.93927(16) 0.0191(4) Uani 1 1 d . . . . .
H18 H 0.202949 0.234556 0.921219 0.023 Uiso 1 1 calc R U . . .
C19 C 0.1932(2) 0.3367(2) 1.03809(17) 0.0256(5) Uani 1 1 d . . . . .
H19 H 0.193045 0.280965 1.087613 0.031 Uiso 1 1 calc R U . . .
C20 C 0.1880(2) 0.4454(2) 1.06493(18) 0.0291(5) Uani 1 1 d . . . . .
H20 H 0.184628 0.464031 1.132748 0.035 Uiso 1 1 calc R U . . .
C21 C 0.1877(2) 0.5268(2) 0.99279(18) 0.0269(5) Uani 1 1 d . . . . .
H21 H 0.184278 0.601192 1.011285 0.032 Uiso 1 1 calc R U . . .
C22 C 0.1924(2) 0.49987(18) 0.89350(17) 0.0198(4) Uani 1 1 d . . . . .
H22 H 0.191559 0.555984 0.844376 0.024 Uiso 1 1 calc R U . . .
C23 C 0.32451(17) 0.15555(16) 0.46945(15) 0.0137(4) Uani 1 1 d . . . . .
C24 C 0.26965(19) 0.02015(17) 0.60621(16) 0.0172(4) Uani 1 1 d . . . . .
H24 H 0.242107 0.086509 0.645420 0.021 Uiso 1 1 calc R U . . .
C25 C 0.1640(2) -0.0475(2) 0.5938(2) 0.0268(5) Uani 1 1 d . . . . .
H25A H 0.106629 -0.004004 0.558476 0.040 Uiso 1 1 calc R U . . .
H25B H 0.127089 -0.068916 0.659136 0.040 Uiso 1 1 calc R U . . .
H25C H 0.190469 -0.113010 0.555901 0.040 Uiso 1 1 calc R U . . .
C26 C 0.3621(2) -0.04473(19) 0.65949(17) 0.0221(4) Uani 1 1 d . . . . .
H26A H 0.389207 -0.110104 0.621612 0.033 Uiso 1 1 calc R U . . .
H26B H 0.327643 -0.066307 0.725565 0.033 Uiso 1 1 calc R U . . .
H26C H 0.429022 0.000428 0.665635 0.033 Uiso 1 1 calc R U . . .
C27 C 0.3072(2) 0.08735(18) 0.29880(17) 0.0222(5) Uani 1 1 d . . . . .
H27 H 0.328298 0.010554 0.318962 0.027 Uiso 1 1 calc R U . . .
C28 C 0.1732(2) 0.1013(3) 0.2992(2) 0.0346(6) Uani 1 1 d . . . . .
H28A H 0.135788 0.087255 0.366060 0.052 Uiso 1 1 calc R U . . .
H28B H 0.146596 0.049605 0.253197 0.052 Uiso 1 1 calc R U . . .
H28C H 0.151368 0.175977 0.278466 0.052 Uiso 1 1 calc R U . . .
C29 C 0.3702(3) 0.1098(2) 0.19696(18) 0.0304(5) Uani 1 1 d . . . . .
H29A H 0.352494 0.185658 0.177302 0.046 Uiso 1 1 calc R U . . .
H29B H 0.343433 0.060721 0.148842 0.046 Uiso 1 1 calc R U . . .
H29C H 0.455459 0.097421 0.199103 0.046 Uiso 1 1 calc R U . . .
C30 C 0.43995(18) 0.26848(17) 0.79680(15) 0.0151(4) Uani 1 1 d . . . . .
C31 C 0.48291(19) 0.36425(18) 0.82960(16) 0.0175(4) Uani 1 1 d . . . . .
H31 H 0.477426 0.428996 0.790498 0.021 Uiso 1 1 calc R U . . .
C32 C 0.5335(2) 0.36676(19) 0.91831(17) 0.0207(4) Uani 1 1 d . . . . .
H32 H 0.562494 0.432616 0.939335 0.025 Uiso 1 1 calc R U . . .
C33 C 0.5416(2) 0.2721(2) 0.97628(17) 0.0234(5) Uani 1 1 d . . . . .
C34 C 0.5003(2) 0.1755(2) 0.94435(17) 0.0246(5) Uani 1 1 d . . . . .
H34 H 0.505982 0.110765 0.983507 0.030 Uiso 1 1 calc R U . . .
C35 C 0.4510(2) 0.17394(18) 0.85534(17) 0.0205(4) Uani 1 1 d . . . . .
H35 H 0.424238 0.107472 0.833568 0.025 Uiso 1 1 calc R U . . .
C36 C 0.5931(3) 0.2731(2) 1.06883(19) 0.0320(6) Uani 1 1 d . . . . .
C1S C 0.8501(3) 0.0853(3) 1.0989(2) 0.0423(7) Uani 1 1 d . . . . .
H1SA H 0.786752 0.118605 1.147189 0.051 Uiso 0.9014(19) 1 d R U P A 1
H1SB H 0.774478 0.085961 1.143176 0.051 Uiso 0.0986(19) 1 d R U P A 2
Cl1S Cl 0.91034(8) -0.03226(7) 1.15493(6) 0.04605(18) Uani 1 1 d . . . . .
Cl2S Cl 0.78446(9) 0.04945(9) 0.99366(7) 0.0613(2) Uani 1 1 d . . . . .
Cl3S Cl 0.95454(9) 0.18186(8) 1.07063(8) 0.0498(2) Uani 0.9014(19) 1 d . . P A 1
Cl4S Cl 0.8918(8) 0.1978(7) 1.1434(7) 0.0498(2) Uani 0.0986(19) 1 d . . P A 2

loop_
_atom_site_aniso_label
_atom_site_aniso_U_11
_atom_site_aniso_U_22
_atom_site_aniso_U_33
_atom_site_aniso_U_23
_atom_site_aniso_U_13
_atom_site_aniso_U_12
Pd 0.01165(8) 0.00972(8) 0.01196(8) -0.00034(5) -0.00347(5) 0.00022(5)
Br 0.01361(10) 0.01412(10) 0.02077(11) -0.00194(7) -0.00245(7) 0.00101(7)
Fe 0.01558(14) 0.00944(13) 0.01514(14) 0.00175(10) -0.00104(11) 0.00056(10)
P 0.0119(2) 0.0112(2) 0.0126(2) -0.00004(18) -0.00215(18) -0.00078(18)
N1 0.0149(8) 0.0097(7) 0.0135(8) 0.0007(6) -0.0044(6) 0.0001(6)
N2 0.0279(10) 0.0099(8) 0.0152(8) -0.0013(6) -0.0035(7) 0.0015(7)
N3 0.0217(9) 0.0131(8) 0.0139(8) -0.0009(6) -0.0046(7) -0.0009(7)
N4 0.0637(18) 0.0489(16) 0.0318(13) 0.0083(11) -0.0242(12) -0.0201(14)
C1 0.0161(9) 0.0114(9) 0.0160(9) -0.0006(7) 0.0009(7) 0.0007(7)
C2 0.0167(10) 0.0175(10) 0.0240(11) 0.0044(8) 0.0020(8) 0.0058(8)
C3 0.0272(12) 0.0153(10) 0.0252(11) 0.0040(8) 0.0040(9) 0.0081(9)
C4 0.0325(12) 0.0105(9) 0.0234(11) -0.0010(8) 0.0046(9) -0.0005(8)
C5 0.0219(10) 0.0129(9) 0.0183(10) -0.0024(8) 0.0005(8) -0.0032(8)
C6 0.0156(9) 0.0110(9) 0.0125(9) -0.0007(7) -0.0027(7) 0.0001(7)
C7 0.0193(10) 0.0147(9) 0.0187(10) 0.0012(8) -0.0072(8) 0.0002(8)
C8 0.0299(12) 0.0158(10) 0.0164(10) 0.0023(8) -0.0060(9) 0.0021(9)
C9 0.0261(11) 0.0146(10) 0.0166(10) 0.0009(8) 0.0026(8) -0.0025(8)
C10 0.0167(10) 0.0145(9) 0.0157(9) -0.0022(7) 0.0012(7) -0.0018(8)
C11 0.0141(9) 0.0133(9) 0.0174(9) 0.0038(7) -0.0045(7) -0.0008(7)
C12 0.0164(10) 0.0256(11) 0.0183(10) -0.0023(8) -0.0022(8) -0.0030(8)
C13 0.0162(10) 0.0345(13) 0.0233(11) 0.0000(10) 0.0002(8) -0.0054(9)
C14 0.0169(10) 0.0263(12) 0.0294(12) 0.0035(9) -0.0087(9) -0.0060(9)
C15 0.0227(11) 0.0229(11) 0.0229(11) -0.0013(9) -0.0101(9) -0.0042(9)
C16 0.0180(10) 0.0177(10) 0.0181(10) 0.0006(8) -0.0042(8) -0.0009(8)
C17 0.0115(9) 0.0182(10) 0.0152(9) -0.0024(8) -0.0017(7) -0.0017(7)
C18 0.0192(10) 0.0205(10) 0.0179(10) 0.0007(8) -0.0031(8) -0.0007(8)
C19 0.0267(12) 0.0340(13) 0.0166(10) 0.0038(9) -0.0047(9) -0.0017(10)
C20 0.0320(13) 0.0401(14) 0.0156(10) -0.0069(10) -0.0031(9) -0.0028(11)
C21 0.0319(13) 0.0260(12) 0.0229(11) -0.0089(9) -0.0003(10) -0.0028(10)
C22 0.0207(10) 0.0187(10) 0.0197(10) -0.0028(8) 0.0001(8) -0.0017(8)
C23 0.0126(9) 0.0133(9) 0.0160(9) -0.0008(7) -0.0051(7) 0.0002(7)
C24 0.0211(10) 0.0126(9) 0.0184(10) 0.0022(7) -0.0043(8) -0.0024(8)
C25 0.0276(12) 0.0223(11) 0.0328(13) 0.0031(10) -0.0103(10) -0.0082(9)
C26 0.0254(11) 0.0201(10) 0.0218(11) 0.0056(8) -0.0083(9) -0.0025(9)
C27 0.0342(13) 0.0162(10) 0.0179(10) -0.0034(8) -0.0102(9) -0.0008(9)
C28 0.0326(14) 0.0436(16) 0.0313(14) 0.0000(12) -0.0145(11) -0.0127(12)
C29 0.0401(15) 0.0350(14) 0.0167(11) -0.0048(10) -0.0074(10) 0.0043(11)
C30 0.0131(9) 0.0183(10) 0.0141(9) -0.0009(7) -0.0033(7) 0.0011(7)
C31 0.0169(10) 0.0183(10) 0.0178(10) -0.0006(8) -0.0030(8) -0.0019(8)
C32 0.0199(10) 0.0237(11) 0.0195(10) -0.0025(8) -0.0043(8) -0.0060(8)
C33 0.0232(11) 0.0308(12) 0.0177(10) 0.0006(9) -0.0076(9) -0.0047(9)
C34 0.0302(12) 0.0240(11) 0.0209(11) 0.0054(9) -0.0093(9) -0.0017(9)
C35 0.0244(11) 0.0173(10) 0.0210(10) 0.0003(8) -0.0079(9) -0.0015(8)
C36 0.0391(15) 0.0347(14) 0.0252(12) 0.0041(10) -0.0124(11) -0.0124(11)
C1S 0.0483(18) 0.0430(17) 0.0365(15) 0.0053(13) -0.0078(13) -0.0055(14)
Cl1S 0.0590(5) 0.0390(4) 0.0395(4) 0.0029(3) -0.0057(3) 0.0038(3)
Cl2S 0.0564(5) 0.0791(7) 0.0520(5) -0.0031(5) -0.0222(4) -0.0054(5)
Cl3S 0.0470(5) 0.0446(5) 0.0579(6) 0.0066(4) -0.0021(4) -0.0118(4)
Cl4S 0.0470(5) 0.0446(5) 0.0579(6) 0.0066(4) -0.0021(4) -0.0118(4)

loop_
_atom_type_symbol
_atom_type_description
_atom_type_scat_dispersion_real
_atom_type_scat_dispersion_imag
_atom_type_scat_source
C C 0.0033 0.0016 'International Tables Vol C Tables 4.2.6.8 and 6.1.1.4'
H H 0.0000 0.0000 'International Tables Vol C Tables 4.2.6.8 and 6.1.1.4'
Br Br -0.2901 2.4595 'International Tables Vol C Tables 4.2.6.8 and 6.1.1.4'
Cl Cl 0.1484 0.1585 'International Tables Vol C Tables 4.2.6.8 and 6.1.1.4'
Fe Fe 0.3463 0.8444 'International Tables Vol C Tables 4.2.6.8 and 6.1.1.4'
N N 0.0061 0.0033 'International Tables Vol C Tables 4.2.6.8 and 6.1.1.4'
P P 0.1023 0.0942 'International Tables Vol C Tables 4.2.6.8 and 6.1.1.4'
Pd Pd -0.9988 1.0072 'International Tables Vol C Tables 4.2.6.8 and 6.1.1.4'

loop_
_geom_angle_atom_site_label_1
_geom_angle_atom_site_label_2
_geom_angle_atom_site_label_3
_geom_angle
_geom_angle_site_symmetry_1
_geom_angle_site_symmetry_3
_geom_angle_publ_flag
C30 Pd N1 175.64(7) . . ?
C30 Pd P 89.22(6) . . ?
N1 Pd P 95.04(5) . . ?
C30 Pd Br 87.12(6) . . ?
N1 Pd Br 88.52(5) . . ?
P Pd Br 169.204(15) . . ?
C1 Fe C5 41.53(8) . . ?
C1 Fe C9 158.52(9) . . ?
C5 Fe C9 121.09(9) . . ?
C1 Fe C2 41.26(8) . . ?
C5 Fe C2 69.30(9) . . ?
C9 Fe C2 158.03(9) . . ?
C1 Fe C7 123.46(9) . . ?
C5 Fe C7 159.78(8) . . ?
C9 Fe C7 68.82(9) . . ?
C2 Fe C7 108.34(9) . . ?
C1 Fe C6 107.79(8) . . ?
C5 Fe C6 122.57(8) . . ?
C9 Fe C6 68.83(8) . . ?
C2 Fe C6 124.26(9) . . ?
C7 Fe C6 41.04(8) . . ?
C1 Fe C8 159.70(9) . . ?
C5 Fe C8 157.37(9) . . ?
C9 Fe C8 40.68(9) . . ?
C2 Fe C8 122.94(10) . . ?
C7 Fe C8 40.87(8) . . ?
C6 Fe C8 68.79(8) . . ?
C1 Fe C10 122.82(8) . . ?
C5 Fe C10 106.28(9) . . ?
C9 Fe C10 40.82(8) . . ?
C2 Fe C10 160.27(8) . . ?
C7 Fe C10 68.80(8) . . ?
C6 Fe C10 40.82(8) . . ?
C8 Fe C10 68.52(9) . . ?
C1 Fe C3 68.95(9) . . ?
C5 Fe C3 68.48(10) . . ?
C9 Fe C3 121.35(9) . . ?
C2 Fe C3 40.79(9) . . ?
C7 Fe C3 123.67(10) . . ?
C6 Fe C3 160.63(9) . . ?
C8 Fe C3 107.27(9) . . ?
C10 Fe C3 157.12(9) . . ?
C1 Fe C4 69.00(9) . . ?
C5 Fe C4 40.62(9) . . ?
C9 Fe C4 105.78(9) . . ?
C2 Fe C4 68.57(9) . . ?
C7 Fe C4 158.78(9) . . ?
C6 Fe C4 158.01(9) . . ?
C8 Fe C4 121.85(9) . . ?
C10 Fe C4 121.34(9) . . ?
C3 Fe C4 40.33(10) . . ?
C1 P C17 104.33(10) . . ?
C1 P C11 103.48(9) . . ?
C17 P C11 102.38(10) . . ?
C1 P Pd 106.71(7) . . ?
C17 P Pd 118.73(7) . . ?
C11 P Pd 119.34(7) . . ?
C23 N1 C6 114.51(17) . . ?
C23 N1 Pd 124.54(13) . . ?
C6 N1 Pd 113.99(12) . . ?
C23 N2 C24 128.09(18) . . ?
C23 N2 H2N 115.7 . . ?
C24 N2 H2N 116.2 . . ?
C23 N3 C27 124.19(18) . . ?
C23 N3 H3N 113.9 . . ?
C27 N3 H3N 114.6 . . ?
C2 C1 C5 107.45(18) . . ?
C2 C1 P 128.05(16) . . ?
C5 C1 P 124.43(16) . . ?
C2 C1 Fe 69.94(12) . . ?
C5 C1 Fe 69.38(12) . . ?
P C1 Fe 123.64(11) . . ?
C3 C2 C1 107.7(2) . . ?
C3 C2 Fe 70.03(13) . . ?
C1 C2 Fe 68.80(12) . . ?
C3 C2 H2 126.2 . . ?
C1 C2 H2 126.2 . . ?
Fe C2 H2 126.6 . . ?
C4 C3 C2 108.5(2) . . ?
C4 C3 Fe 69.90(13) . . ?
C2 C3 Fe 69.18(12) . . ?
C4 C3 H3 125.7 . . ?
C2 C3 H3 125.7 . . ?
Fe C3 H3 126.8 . . ?
C3 C4 C5 108.3(2) . . ?
C3 C4 Fe 69.77(13) . . ?
C5 C4 Fe 68.76(12) . . ?
C3 C4 H4 125.8 . . ?
C5 C4 H4 125.8 . . ?
Fe C4 H4 127.2 . . ?
C4 C5 C1 108.0(2) . . ?
C4 C5 Fe 70.62(13) . . ?
C1 C5 Fe 69.09(12) . . ?
C4 C5 H5 126.0 . . ?
C1 C5 H5 126.0 . . ?
Fe C5 H5 125.9 . . ?
N1 C6 C10 125.58(18) . . ?
N1 C6 C7 126.57(18) . . ?
C10 C6 C7 107.83(18) . . ?
N1 C6 Fe 127.46(14) . . ?
C10 C6 Fe 69.71(11) . . ?
C7 C6 Fe 69.46(12) . . ?
C8 C7 C6 107.68(19) . . ?
C8 C7 Fe 69.59(12) . . ?
C6 C7 Fe 69.50(12) . . ?
C8 C7 H7 126.2 . . ?
C6 C7 H7 126.2 . . ?
Fe C7 H7 126.3 . . ?
C9 C8 C7 108.33(19) . . ?
C9 C8 Fe 69.55(12) . . ?
C7 C8 Fe 69.54(12) . . ?
C9 C8 H8 125.8 . . ?
C7 C8 H8 125.8 . . ?
Fe C8 H8 126.7 . . ?
C8 C9 C10 108.06(19) . . ?
C8 C9 Fe 69.77(13) . . ?
C10 C9 Fe 69.81(12) . . ?
C8 C9 H9 126.0 . . ?
C10 C9 H9 126.0 . . ?
Fe C9 H9 126.0 . . ?
C9 C10 C6 108.09(19) . . ?
C9 C10 Fe 69.37(12) . . ?
C6 C10 Fe 69.47(12) . . ?
C9 C10 H10 126.0 . . ?
C6 C10 H10 126.0 . . ?
Fe C10 H10 126.8 . . ?
C16 C11 C12 119.04(19) . . ?
C16 C11 P 120.13(16) . . ?
C12 C11 P 120.81(16) . . ?
C13 C12 C11 120.3(2) . . ?
C13 C12 H12 119.9 . . ?
C11 C12 H12 119.9 . . ?
C14 C13 C12 120.5(2) . . ?
C14 C13 H13 119.7 . . ?
C12 C13 H13 119.7 . . ?
C13 C14 C15 119.4(2) . . ?
C13 C14 H14 120.3 . . ?
C15 C14 H14 120.3 . . ?
C14 C15 C16 120.6(2) . . ?
C14 C15 H15 119.7 . . ?
C16 C15 H15 119.7 . . ?
C15 C16 C11 120.2(2) . . ?
C15 C16 H16 119.9 . . ?
C11 C16 H16 119.9 . . ?
C22 C17 C18 119.1(2) . . ?
C22 C17 P 121.91(16) . . ?
C18 C17 P 118.97(16) . . ?
C19 C18 C17 120.3(2) . . ?
C19 C18 H18 119.9 . . ?
C17 C18 H18 119.9 . . ?
C18 C19 C20 120.2(2) . . ?
C18 C19 H19 119.9 . . ?
C20 C19 H19 119.9 . . ?
C21 C20 C19 120.0(2) . . ?
C21 C20 H20 120.0 . . ?
C19 C20 H20 120.0 . . ?
C20 C21 C22 120.2(2) . . ?
C20 C21 H21 119.9 . . ?
C22 C21 H21 119.9 . . ?
C21 C22 C17 120.2(2) . . ?
C21 C22 H22 119.9 . . ?
C17 C22 H22 119.9 . . ?
N1 C23 N2 122.58(19) . . ?
N1 C23 N3 121.96(18) . . ?
N2 C23 N3 115.43(18) . . ?
N2 C24 C26 109.87(18) . . ?
N2 C24 C25 108.44(18) . . ?
C26 C24 C25 111.37(18) . . ?
N2 C24 H24 109.0 . . ?
C26 C24 H24 109.0 . . ?
C25 C24 H24 109.0 . . ?
C24 C25 H25A 109.5 . . ?
C24 C25 H25B 109.5 . . ?
H25A C25 H25B 109.5 . . ?
C24 C25 H25C 109.5 . . ?
H25A C25 H25C 109.5 . . ?
H25B C25 H25C 109.5 . . ?
C24 C26 H26A 109.5 . . ?
C24 C26 H26B 109.5 . . ?
H26A C26 H26B 109.5 . . ?
C24 C26 H26C 109.5 . . ?
H26A C26 H26C 109.5 . . ?
H26B C26 H26C 109.5 . . ?
N3 C27 C29 107.9(2) . . ?
N3 C27 C28 111.1(2) . . ?
C29 C27 C28 111.9(2) . . ?
N3 C27 H27 108.6 . . ?
C29 C27 H27 108.6 . . ?
C28 C27 H27 108.6 . . ?
C27 C28 H28A 109.5 . . ?
C27 C28 H28B 109.5 . . ?
H28A C28 H28B 109.5 . . ?
C27 C28 H28C 109.5 . . ?
H28A C28 H28C 109.5 . . ?
H28B C28 H28C 109.5 . . ?
C27 C29 H29A 109.5 . . ?
C27 C29 H29B 109.5 . . ?
H29A C29 H29B 109.5 . . ?
C27 C29 H29C 109.5 . . ?
H29A C29 H29C 109.5 . . ?
H29B C29 H29C 109.5 . . ?
C31 C30 C35 117.96(19) . . ?
C31 C30 Pd 123.26(16) . . ?
C35 C30 Pd 118.73(16) . . ?
C32 C31 C30 121.3(2) . . ?
C32 C31 H31 119.3 . . ?
C30 C31 H31 119.3 . . ?
C31 C32 C33 119.7(2) . . ?
C31 C32 H32 120.2 . . ?
C33 C32 H32 120.2 . . ?
C34 C33 C32 119.9(2) . . ?
C34 C33 C36 119.6(2) . . ?
C32 C33 C36 120.6(2) . . ?
C35 C34 C33 119.8(2) . . ?
C35 C34 H34 120.1 . . ?
C33 C34 H34 120.1 . . ?
C34 C35 C30 121.3(2) . . ?
C34 C35 H35 119.3 . . ?
C30 C35 H35 119.3 . . ?
N4 C36 C33 179.3(3) . . ?
Cl4S C1S Cl2S 136.0(4) . . ?
Cl3S C1S Cl2S 111.55(18) . . ?
Cl4S C1S Cl1S 112.7(4) . . ?
Cl3S C1S Cl1S 111.86(19) . . ?
Cl2S C1S Cl1S 109.89(19) . . ?
Cl3S C1S H1SA 107.8 . . ?
Cl2S C1S H1SA 107.8 . . ?
Cl1S C1S H1SA 107.8 . . ?
Cl4S C1S H1SB 93.9 . . ?
Cl2S C1S H1SB 93.9 . . ?
Cl1S C1S H1SB 93.9 . . ?

loop_
_geom_bond_atom_site_label_1
_geom_bond_atom_site_label_2
_geom_bond_distance
_geom_bond_site_symmetry_2
_geom_bond_publ_flag
Pd C30 1.991(2) . ?
Pd N1 2.1696(17) . ?
Pd P 2.2607(5) . ?
Pd Br 2.4883(3) . ?
Fe C1 2.028(2) . ?
Fe C5 2.032(2) . ?
Fe C9 2.043(2) . ?
Fe C2 2.044(2) . ?
Fe C7 2.045(2) . ?
Fe C6 2.046(2) . ?
Fe C8 2.046(2) . ?
Fe C10 2.049(2) . ?
Fe C3 2.055(2) . ?
Fe C4 2.057(2) . ?
P C1 1.795(2) . ?
P C17 1.819(2) . ?
P C11 1.827(2) . ?
N1 C23 1.324(3) . ?
N1 C6 1.423(2) . ?
N2 C23 1.344(3) . ?
N2 C24 1.461(3) . ?
N2 H2N 0.8479 . ?
N3 C23 1.368(3) . ?
N3 C27 1.471(3) . ?
N3 H3N 0.9018 . ?
N4 C36 1.148(4) . ?
C1 C2 1.435(3) . ?
C1 C5 1.440(3) . ?
C2 C3 1.428(3) . ?
C2 H2 0.9500 . ?
C3 C4 1.418(4) . ?
C3 H3 0.9500 . ?
C4 C5 1.420(3) . ?
C4 H4 0.9500 . ?
C5 H5 0.9500 . ?
C6 C10 1.428(3) . ?
C6 C7 1.434(3) . ?
C7 C8 1.428(3) . ?
C7 H7 0.9500 . ?
C8 C9 1.421(3) . ?
C8 H8 0.9500 . ?
C9 C10 1.427(3) . ?
C9 H9 0.9500 . ?
C10 H10 0.9500 . ?
C11 C16 1.395(3) . ?
C11 C12 1.396(3) . ?
C12 C13 1.393(3) . ?
C12 H12 0.9500 . ?
C13 C14 1.383(3) . ?
C13 H13 0.9500 . ?
C14 C15 1.388(3) . ?
C14 H14 0.9500 . ?
C15 C16 1.392(3) . ?
C15 H15 0.9500 . ?
C16 H16 0.9500 . ?
C17 C22 1.394(3) . ?
C17 C18 1.401(3) . ?
C18 C19 1.385(3) . ?
C18 H18 0.9500 . ?
C19 C20 1.386(4) . ?
C19 H19 0.9500 . ?
C20 C21 1.386(4) . ?
C20 H20 0.9500 . ?
C21 C22 1.390(3) . ?
C21 H21 0.9500 . ?
C22 H22 0.9500 . ?
C24 C26 1.521(3) . ?
C24 C25 1.527(3) . ?
C24 H24 1.0000 . ?
C25 H25A 0.9800 . ?
C25 H25B 0.9800 . ?
C25 H25C 0.9800 . ?
C26 H26A 0.9800 . ?
C26 H26B 0.9800 . ?
C26 H26C 0.9800 . ?
C27 C29 1.520(3) . ?
C27 C28 1.530(4) . ?
C27 H27 1.0000 . ?
C28 H28A 0.9800 . ?
C28 H28B 0.9800 . ?
C28 H28C 0.9800 . ?
C29 H29A 0.9800 . ?
C29 H29B 0.9800 . ?
C29 H29C 0.9800 . ?
C30 C31 1.397(3) . ?
C30 C35 1.401(3) . ?
C31 C32 1.390(3) . ?
C31 H31 0.9500 . ?
C32 C33 1.395(3) . ?
C32 H32 0.9500 . ?
C33 C34 1.394(3) . ?
C33 C36 1.442(3) . ?
C34 C35 1.386(3) . ?
C34 H34 0.9500 . ?
C35 H35 0.9500 . ?
C1S Cl4S 1.632(10) . ?
C1S Cl3S 1.738(3) . ?
C1S Cl2S 1.755(3) . ?
C1S Cl1S 1.758(3) . ?
C1S H1SA 1.0000 . ?
C1S H1SB 1.0000 . ?
